data_1575736
loop_
_publ_author_name
'Zhang, Hong-Jin'
'Chen, Zong-Ren'
'Chen, Wan-Tao'
'Ye, Jia-Wen'
'Chen, Ling'

_publ_section_title
;
 Tailoring luminescent oxygen sensitivity <i>via</i> structural design and
 its application in pressure-induced emission enhancement.
;
_journal_issue 40
_journal_name_full 'Chemical science'
_journal_page_first 18799
_journal_page_last 18805
_journal_paper_doi 10.1039/d5sc05999b
_journal_volume 16
_journal_year 2025
_chemical_formula_moiety 'C52 H42 Cu2 I2 N2 P2'
_chemical_formula_sum 'C52 H42 Cu2 I2 N2 P2'
_chemical_formula_weight 1137.69
_space_group_crystal_system triclinic
_space_group_IT_number 2
_space_group_name_Hall '-P 1'
_space_group_name_H-M_alt 'P -1'
_atom_sites_solution_hydrogens geom
_atom_sites_solution_primary dual
_audit_creation_date 2025-07-16
_audit_creation_method
;
Olex2 1.5
(compiled 2025.07.13 svn.rb7424aed for OlexSys, GUI svn.r7308)
;
_audit_update_record
;
2025-07-16 deposited with the CCDC.	2025-09-08 downloaded from the CCDC.
;
_cell_angle_alpha 108.854(2)
_cell_angle_beta 99.3250(10)
_cell_angle_gamma 101.3780(10)
_cell_formula_units_Z 1
_cell_length_a 9.37790(10)
_cell_length_b 12.0370(2)
_cell_length_c 12.1052(2)
_cell_measurement_reflns_used 9435
_cell_measurement_temperature 293.8(2)
_cell_measurement_theta_max 77.6800
_cell_measurement_theta_min 3.9640
_cell_volume 1229.61(4)
_computing_cell_refinement 'CrysAlisPro 1.171.42.94a (Rigaku OD, 2023)'
_computing_data_collection 'CrysAlisPro 1.171.42.94a (Rigaku OD, 2023)'
_computing_data_reduction 'CrysAlisPro 1.171.42.94a (Rigaku OD, 2023)'
_computing_molecular_graphics 'Olex2 1.5 (Dolomanov et al., 2009)'
_computing_publication_material 'Olex2 1.5 (Dolomanov et al., 2009)'
_computing_structure_refinement 'SHELXL 2019/3 (Sheldrick, 2015)'
_computing_structure_solution 'SHELXT 2018/2 (Sheldrick, 2018)'
_diffrn_ambient_environment air
_diffrn_ambient_temperature 293.8(2)
_diffrn_detector 'Hybrid Pixel Array Detector'
_diffrn_detector_area_resol_mean 10.0000
_diffrn_detector_type HyPix
_diffrn_measured_fraction_theta_full 1.000
_diffrn_measured_fraction_theta_max 1.000
_diffrn_measurement_details
;
List of Runs (angles in degrees, time in seconds):

  # Type    Start    End  Width  t~exp~   \w     \q     \k     \f   Frames
#--------------------------------------------------------------------------
  1  \w    -62.00 -29.00   0.50    1.00    --  -50.28  58.00 -97.00   66
  2  \w    -21.00  20.00   0.50    1.00    --  -50.28  58.00 -97.00   82
  3  \w   -118.00 -58.00   0.50    1.00    --  -50.28 -58.00 121.00  120
  4  \w    -21.00  32.00   0.50    1.00    --   50.28 -58.00 121.00  106
  5  \w   -160.00 -77.00   0.50    4.49    --  -90.00 -58.00 121.00  166
  6  \w    -48.00 -20.00   0.50    4.49    --  -90.00  58.00 -97.00   56
  7  \w     95.00 178.00   0.50    4.49    --  108.34  58.00 -97.00  166
  8  \w     37.00  67.00   0.50    4.49    --  108.34 -58.00 121.00   60
  9  \w    -84.00 -13.00   0.50    1.00    --  -50.28 125.00 150.00  142
 10  \w    -26.00  11.00   0.50    1.00    --  -50.28  19.00  90.00   74
 11  \w    -18.00  12.00   0.50    1.00    --  -50.28  19.00   0.00   60
 12  \w     57.00  82.00   0.50    1.00    --   50.28-125.00-180.00   50
 13  \w    -16.00  26.00   0.50    1.00    --   50.28 -19.00 120.00   84
 14  \w     63.00  92.00   0.50    1.00    --   50.28  58.00 -97.00   58
 15  \w    -66.00 -21.00   0.50    4.49    --  -90.00 125.00   0.00   90
 16  \w    -57.00 -29.00   0.50    4.49    --  -90.00  57.00  30.00   56
 17  \w    -63.00 -24.00   0.50    4.49    --  -90.00 125.00  30.00   78
 18  \w    -62.00 -19.00   0.50    4.49    --  -90.00  57.00  90.00   86
 19  \w    -65.00 -36.00   0.50    4.49    --  -90.00  57.00  60.00   58
 20  \w   -159.00-111.00   0.50    4.49    --  -90.00 -77.00-180.00   96
 21  \w     53.00  99.00   0.50    4.49    --  108.34 -99.00 -30.00   92
 22  \w     39.00  87.00   0.50    4.49    --  108.34 -99.00-120.00   96
 23  \w     46.00  80.00   0.50    4.49    --  108.34-125.00 120.00   68
 24  \w     62.00  88.00   0.50    4.49    --  108.34 -99.00  30.00   52
 25  \w     65.00 106.00   0.50    4.49    --  108.34-125.00-180.00   82
 26  \w     39.00  96.00   0.50    4.49    --  108.34 -99.00 -60.00  114
 27  \w     41.00  66.00   0.50    4.49    --  108.34 -57.00 -90.00   50
 28  \w     37.00  62.00   0.50    4.49    --  108.34 -57.00-150.00   50
 29  \w    105.00 173.00   0.50    4.49    --  108.34  19.00-180.00  136
 30  \w    118.00 174.00   0.50    4.49    --  108.34  19.00-150.00  112
 31  \w     49.00 103.00   0.50    4.49    --  108.34-125.00-150.00  108
 32  \w     38.00  66.00   0.50    4.49    --  108.34 -57.00 -60.00   56
 33  \w    146.00 175.00   0.50    4.49    --  108.34 125.00-150.00   58
 34  \w    112.00 150.00   0.50    4.49    --  108.34  57.00 -30.00   76
 35  \w    110.00 136.00   0.50    4.49    --  108.34 125.00-150.00   52
 36  \w     39.00 102.00   0.50    4.49    --  108.34 -99.00-150.00  126
 37  \w     51.00 112.00   0.50    4.49    --  108.34-125.00  60.00  122
 38  \w     87.00 112.00   0.50    4.49    --  108.34-125.00 -90.00   50
 39  \w     69.00 110.00   0.50    4.49    --  108.34-125.00 -60.00   82
 40  \w     84.00 111.00   0.50    4.49    --  108.34-125.00 120.00   54
;
_diffrn_measurement_device 'four-circle diffractometer'
_diffrn_measurement_device_type 'XtaLAB Synergy, Dualflex, HyPix'
_diffrn_measurement_method '\w scans'
_diffrn_orient_matrix_type 'CrysAlisPro convention (1999,Acta A55,543-557)'
_diffrn_orient_matrix_UB_11 0.0472102000
_diffrn_orient_matrix_UB_12 0.0523231000
_diffrn_orient_matrix_UB_13 -0.0931033000
_diffrn_orient_matrix_UB_21 0.1112117000
_diffrn_orient_matrix_UB_22 -0.0789423000
_diffrn_orient_matrix_UB_23 -0.0199664000
_diffrn_orient_matrix_UB_31 -0.1234936000
_diffrn_orient_matrix_UB_32 -0.1035786000
_diffrn_orient_matrix_UB_33 -0.1007793000
_diffrn_radiation_monochromator mirror
_diffrn_radiation_probe x-ray
_diffrn_radiation_type 'Cu K\a'
_diffrn_radiation_wavelength 1.54184
_diffrn_reflns_av_R_equivalents 0.0324
_diffrn_reflns_av_unetI/netI 0.0319
_diffrn_reflns_Laue_measured_fraction_full 1.000
_diffrn_reflns_Laue_measured_fraction_max 1.000
_diffrn_reflns_limit_h_max 11
_diffrn_reflns_limit_h_min -11
_diffrn_reflns_limit_k_max 14
_diffrn_reflns_limit_k_min -14
_diffrn_reflns_limit_l_max 14
_diffrn_reflns_limit_l_min -14
_diffrn_reflns_number 14288
_diffrn_reflns_point_group_measured_fraction_full 1.000
_diffrn_reflns_point_group_measured_fraction_max 1.000
_diffrn_reflns_theta_full 66.593
_diffrn_reflns_theta_max 66.593
_diffrn_reflns_theta_min 3.978
_diffrn_source 'micro-focus sealed X-ray tube'
_diffrn_source_type 'PhotonJet (Cu) X-ray Source'
_exptl_absorpt_coefficient_mu 11.804
_exptl_absorpt_correction_T_max 1.00000
_exptl_absorpt_correction_T_min 0.87616
_exptl_absorpt_correction_type multi-scan
_exptl_absorpt_process_details
;
CrysAlisPro 1.171.42.94a (Rigaku Oxford Diffraction, 2023)
Empirical absorption correction using spherical harmonics,
implemented in SCALE3 ABSPACK scaling algorithm.
;
_exptl_crystal_colour 'clear yellowish yellow'
_exptl_crystal_colour_lustre clear
_exptl_crystal_colour_modifier yellowish
_exptl_crystal_colour_primary yellow
_exptl_crystal_density_diffrn 1.536
_exptl_crystal_description block
_exptl_crystal_F_000 562
_exptl_crystal_size_max 0.1
_exptl_crystal_size_mid 0.1
_exptl_crystal_size_min 0.1
_refine_diff_density_max 0.339
_refine_diff_density_min -0.289
_refine_diff_density_rms 0.055
_refine_ls_extinction_method none
_refine_ls_goodness_of_fit_ref 1.040
_refine_ls_hydrogen_treatment constr
_refine_ls_matrix_type full
_refine_ls_number_parameters 271
_refine_ls_number_reflns 4349
_refine_ls_number_restraints 0
_refine_ls_restrained_S_all 1.040
_refine_ls_R_factor_all 0.0245
_refine_ls_R_factor_gt 0.0218
_refine_ls_shift/su_max 0.004
_refine_ls_shift/su_mean 0.000
_refine_ls_structure_factor_coef Fsqd
_refine_ls_weighting_details 'w=1/[\s^2^(Fo^2^)+(0.0218P)^2^+0.2054P] where P=(Fo^2^+2Fc^2^)/3'
_refine_ls_weighting_scheme calc
_refine_ls_wR_factor_gt 0.0499
_refine_ls_wR_factor_ref 0.0508
_reflns_Friedel_coverage 0.000
_reflns_number_gt 4054
_reflns_number_total 4349
_reflns_threshold_expression 'I > 2\s(I)'
_cod_data_source_file d5sc05999b2.cif
_cod_data_source_block exp_7007_auto
_cod_depositor_comments 'Adding full bibliography for 1575733--1575738.cif.'
_cod_original_cell_volume 1229.61(3)
_cod_database_code 1575736
_shelx_shelxl_version_number 2019/3
_shelx_space_group_comment
;
The symmetry employed for this shelxl refinement is uniquely defined
by the following loop, which should always be used as a source of
symmetry information in preference to the above space-group names.
They are only intended as comments.
;
_shelx_estimated_absorpt_t_max 0.385
_shelx_estimated_absorpt_t_min 0.385
_reflns_odcompleteness_completeness 99.93
_reflns_odcompleteness_iscentric 1
_reflns_odcompleteness_theta 66.97
_olex2_refinement_description
;
1. Fixed Uiso
 At 1.2 times of:
  All C(H) groups
2.a Aromatic/amide H refined with riding coordinates:
 C009(H009), C00A(H00A), C00B(H00B), C00C(H00C), C00E(H00E), C00F(H00F),
 C00G(H00G), C00H(H00H), C00I(H00I), C00J(H00J), C00K(H00K), C00L(H00L),
 C00M(H00M), C00N(H00N), C00O(H00O), C00P(H00P), C00Q(H00Q), C00R(H00R),
 C00S(H00S), C00T(H00T), C00U(H00U)
;
_olex2_submission_special_instructions 'No special instructions were received'
_oxdiff_exptl_absorpt_empirical_details
;
Empirical correction (ABSPACK) includes:
- Absorption correction using spherical harmonics
- Frame scaling
;
_oxdiff_exptl_absorpt_empirical_full_max 1.501
_oxdiff_exptl_absorpt_empirical_full_min 0.856

loop_
_space_group_symop_operation_xyz
'x, y, z'
'-x, -y, -z'

loop_
_atom_site_label
_atom_site_type_symbol
_atom_site_fract_x
_atom_site_fract_y
_atom_site_fract_z
_atom_site_U_iso_or_equiv
_atom_site_adp_type
_atom_site_occupancy
_atom_site_site_symmetry_order
_atom_site_calc_flag
_atom_site_refinement_flags_posn
_atom_site_refinement_flags_adp
_atom_site_refinement_flags_occupancy
_atom_site_disorder_assembly
_atom_site_disorder_group
I001 I 1.13316(2) 0.89456(2) 0.56462(2) 0.03690(6) Uani 1 1 d . . . . .
Cu02 Cu 0.85857(4) 0.88463(3) 0.45424(3) 0.03722(9) Uani 1 1 d . . . . .
P003 P 0.75560(6) 0.73069(5) 0.27818(5) 0.03173(13) Uani 1 1 d . . . . .
N004 N 0.7463(2) 0.89738(19) 0.58953(17) 0.0369(4) Uani 1 1 d . . . . .
C005 C 0.5544(3) 0.9678(2) 0.89570(19) 0.0326(5) Uani 1 1 d . . . . .
C006 C 0.5552(3) 0.7149(2) 0.2315(2) 0.0389(5) Uani 1 1 d . . . . .
C007 C 0.6147(3) 0.9375(2) 0.78683(19) 0.0330(5) Uani 1 1 d . . . . .
C008 C 0.8304(3) 0.7362(2) 0.1488(2) 0.0354(5) Uani 1 1 d . . . . .
C009 C 0.6504(3) 0.9661(2) 0.6056(2) 0.0407(6) Uani 1 1 d . . . . .
H009 H 0.628121 1.001786 0.549570 0.049 Uiso 1 1 calc R U . . .
C00A C 0.6364(3) 0.9728(2) 1.0049(2) 0.0403(5) Uani 1 1 d . . . . .
H00A H 0.728229 0.953996 1.008795 0.048 Uiso 1 1 calc R U . . .
C00B C 0.4169(3) 0.9949(2) 0.8929(2) 0.0395(6) Uani 1 1 d . . . . .
H00B H 0.359780 0.991051 0.820734 0.047 Uiso 1 1 calc R U . . .
C00C C 0.5822(3) 0.9874(2) 0.7006(2) 0.0387(5) Uani 1 1 d . . . . .
H00C H 0.514766 1.035090 0.706559 0.046 Uiso 1 1 calc R U . . .
C00D C 0.7599(3) 0.5791(2) 0.2770(2) 0.0402(6) Uani 1 1 d . . . . .
C00E C 0.7725(3) 0.8447(2) 0.6700(2) 0.0430(6) Uani 1 1 d . . . . .
H00E H 0.836261 0.794017 0.659510 0.052 Uiso 1 1 calc R U . . .
C00F C 0.9246(3) 0.8433(2) 0.1569(2) 0.0427(6) Uani 1 1 d . . . . .
H00F H 0.946969 0.911846 0.226845 0.051 Uiso 1 1 calc R U . . .
C00G C 0.7097(3) 0.8617(2) 0.7678(2) 0.0420(6) Uani 1 1 d . . . . .
H00G H 0.731035 0.822592 0.820778 0.050 Uiso 1 1 calc R U . . .
C00H C 0.4821(3) 0.7108(3) 0.1200(2) 0.0482(6) Uani 1 1 d . . . . .
H00H H 0.535515 0.714017 0.062245 0.058 Uiso 1 1 calc R U . . .
C00I C 0.7990(4) 0.6344(3) 0.0428(2) 0.0563(8) Uani 1 1 d . . . . .
H00I H 0.735341 0.561121 0.035200 0.068 Uiso 1 1 calc R U . . .
C00J C 0.9870(3) 0.8502(3) 0.0618(3) 0.0526(7) Uani 1 1 d . . . . .
H00J H 1.049789 0.923367 0.068148 0.063 Uiso 1 1 calc R U . . .
C00K C 0.4714(3) 0.7102(3) 0.3156(3) 0.0513(7) Uani 1 1 d . . . . .
H00K H 0.518718 0.714118 0.391000 0.062 Uiso 1 1 calc R U . . .
C00L C 0.9558(4) 0.7494(3) -0.0411(2) 0.0571(8) Uani 1 1 d . . . . .
H00L H 0.998394 0.753850 -0.104250 0.068 Uiso 1 1 calc R U . . .
C00M C 0.6367(4) 0.4780(3) 0.2253(4) 0.0698(9) Uani 1 1 d . . . . .
H00M H 0.545783 0.485704 0.188925 0.084 Uiso 1 1 calc R U . . .
C00N C 0.3198(3) 0.6998(3) 0.2894(3) 0.0634(9) Uani 1 1 d . . . . .
H00N H 0.265272 0.695426 0.346295 0.076 Uiso 1 1 calc R U . . .
C00O C 0.8625(4) 0.6425(3) -0.0510(3) 0.0671(9) Uani 1 1 d . . . . .
H00O H 0.841160 0.574506 -0.121348 0.081 Uiso 1 1 calc R U . . .
C00P C 0.8955(4) 0.5648(3) 0.3275(3) 0.0725(10) Uani 1 1 d . . . . .
H00P H 0.980301 0.630788 0.359958 0.087 Uiso 1 1 calc R U . . .
C00Q C 0.2490(4) 0.6960(3) 0.1786(4) 0.0684(10) Uani 1 1 d . . . . .
H00Q H 0.146687 0.689545 0.160770 0.082 Uiso 1 1 calc R U . . .
C00R C 0.3294(4) 0.7018(3) 0.0948(3) 0.0637(9) Uani 1 1 d . . . . .
H00R H 0.281381 0.699703 0.020399 0.076 Uiso 1 1 calc R U . . .
C00S C 0.7816(7) 0.3534(3) 0.2809(4) 0.0903(14) Uani 1 1 d . . . . .
H00S H 0.788113 0.278275 0.283772 0.108 Uiso 1 1 calc R U . . .
C00T C 0.9041(6) 0.4508(4) 0.3293(4) 0.1015(17) Uani 1 1 d . . . . .
H00T H 0.994811 0.441496 0.364113 0.122 Uiso 1 1 calc R U . . .
C00U C 0.6480(6) 0.3661(3) 0.2276(5) 0.0910(13) Uani 1 1 d . . . . .
H00U H 0.564705 0.298951 0.192937 0.109 Uiso 1 1 calc R U . . .

loop_
_atom_site_aniso_label
_atom_site_aniso_U_11
_atom_site_aniso_U_22
_atom_site_aniso_U_33
_atom_site_aniso_U_23
_atom_site_aniso_U_13
_atom_site_aniso_U_12
I001 0.03559(9) 0.03698(9) 0.03792(9) 0.01365(6) 0.00652(6) 0.01136(6)
Cu02 0.04012(19) 0.04076(19) 0.02799(16) 0.00760(14) 0.01115(14) 0.01083(15)
P003 0.0332(3) 0.0298(3) 0.0295(3) 0.0077(2) 0.0083(2) 0.0072(2)
N004 0.0372(10) 0.0448(11) 0.0299(9) 0.0128(8) 0.0133(8) 0.0108(9)
C005 0.0341(11) 0.0357(12) 0.0279(10) 0.0124(9) 0.0101(9) 0.0060(9)
C006 0.0355(12) 0.0311(12) 0.0430(13) 0.0061(10) 0.0070(10) 0.0085(9)
C007 0.0317(11) 0.0355(12) 0.0289(11) 0.0100(9) 0.0094(9) 0.0038(9)
C008 0.0372(12) 0.0361(12) 0.0301(11) 0.0079(9) 0.0076(9) 0.0116(10)
C009 0.0423(13) 0.0578(15) 0.0321(11) 0.0226(11) 0.0150(10) 0.0203(11)
C00A 0.0342(12) 0.0571(15) 0.0360(12) 0.0211(11) 0.0134(10) 0.0152(11)
C00B 0.0360(12) 0.0561(15) 0.0277(11) 0.0172(10) 0.0082(9) 0.0116(11)
C00C 0.0376(12) 0.0500(14) 0.0367(12) 0.0190(10) 0.0157(10) 0.0189(11)
C00D 0.0515(15) 0.0332(12) 0.0357(12) 0.0113(10) 0.0124(11) 0.0118(11)
C00E 0.0510(15) 0.0451(14) 0.0429(13) 0.0181(11) 0.0237(11) 0.0214(11)
C00F 0.0435(14) 0.0445(14) 0.0383(12) 0.0114(11) 0.0131(10) 0.0115(11)
C00G 0.0515(15) 0.0488(14) 0.0413(13) 0.0262(11) 0.0218(11) 0.0227(12)
C00H 0.0454(15) 0.0482(15) 0.0478(14) 0.0138(12) 0.0059(12) 0.0164(12)
C00I 0.077(2) 0.0423(15) 0.0378(13) 0.0038(11) 0.0176(13) 0.0048(14)
C00J 0.0520(16) 0.0602(17) 0.0508(15) 0.0253(13) 0.0197(13) 0.0117(13)
C00K 0.0435(15) 0.0535(16) 0.0507(15) 0.0107(12) 0.0149(12) 0.0105(12)
C00L 0.0635(18) 0.078(2) 0.0393(14) 0.0241(14) 0.0240(13) 0.0274(16)
C00M 0.065(2) 0.0429(16) 0.099(3) 0.0278(16) 0.0182(18) 0.0080(14)
C00N 0.0442(16) 0.0622(19) 0.076(2) 0.0122(16) 0.0244(15) 0.0117(14)
C00O 0.089(2) 0.063(2) 0.0377(14) 0.0027(13) 0.0236(15) 0.0149(17)
C00P 0.072(2) 0.0465(17) 0.083(2) 0.0086(16) -0.0079(18) 0.0262(15)
C00Q 0.0380(15) 0.063(2) 0.091(2) 0.0125(17) 0.0065(16) 0.0168(14)
C00R 0.0519(17) 0.0628(19) 0.0655(19) 0.0154(15) -0.0037(15) 0.0202(14)
C00S 0.155(4) 0.045(2) 0.085(3) 0.0346(18) 0.028(3) 0.041(2)
C00T 0.130(4) 0.075(3) 0.090(3) 0.018(2) -0.011(3) 0.060(3)
C00U 0.107(3) 0.0395(18) 0.127(3) 0.035(2) 0.034(3) 0.0084(19)

loop_
_atom_type_symbol
_atom_type_description
_atom_type_scat_dispersion_real
_atom_type_scat_dispersion_imag
_atom_type_scat_source
C C 0.0181 0.0091 'International Tables Vol C Tables 4.2.6.8 and 6.1.1.4'
H H 0.0000 0.0000 'International Tables Vol C Tables 4.2.6.8 and 6.1.1.4'
Cu Cu -1.9646 0.5888 'International Tables Vol C Tables 4.2.6.8 and 6.1.1.4'
I I -0.3257 6.8362 'International Tables Vol C Tables 4.2.6.8 and 6.1.1.4'
N N 0.0311 0.0180 'International Tables Vol C Tables 4.2.6.8 and 6.1.1.4'
P P 0.2955 0.4335 'International Tables Vol C Tables 4.2.6.8 and 6.1.1.4'

loop_
_geom_angle_atom_site_label_1
_geom_angle_atom_site_label_2
_geom_angle_atom_site_label_3
_geom_angle
_geom_angle_site_symmetry_1
_geom_angle_site_symmetry_3
_geom_angle_publ_flag
Cu02 I001 Cu02 72.365(12) . 2_776 ?
I001 Cu02 I001 107.636(12) . 2_776 ?
P003 Cu02 I001 112.13(2) . 2_776 ?
P003 Cu02 I001 116.06(2) . . ?
N004 Cu02 I001 99.73(6) . 2_776 ?
N004 Cu02 I001 101.98(6) . . ?
N004 Cu02 P003 117.55(6) . . ?
C006 P003 Cu02 110.73(8) . . ?
C006 P003 C008 105.46(11) . . ?
C006 P003 C00D 102.64(12) . . ?
C008 P003 Cu02 117.88(8) . . ?
C00D P003 Cu02 115.97(8) . . ?
C00D P003 C008 102.56(11) . . ?
C009 N004 Cu02 120.89(17) . . ?
C009 N004 C00E 116.4(2) . . ?
C00E N004 Cu02 122.52(17) . . ?
C00A C005 C007 120.6(2) . . ?
C00B C005 C007 121.3(2) . . ?
C00B C005 C00A 118.0(2) . . ?
C00H C006 P003 124.8(2) . . ?
C00H C006 C00K 118.2(2) . . ?
C00K C006 P003 117.0(2) . . ?
C00C C007 C005 121.0(2) . . ?
C00C C007 C00G 116.7(2) . . ?
C00G C007 C005 122.4(2) . . ?
C00F C008 P003 119.11(17) . . ?
C00F C008 C00I 118.4(2) . . ?
C00I C008 P003 122.5(2) . . ?
N004 C009 H009 118.1 . . ?
N004 C009 C00C 123.8(2) . . ?
C00C C009 H009 118.1 . . ?
C005 C00A H00A 119.6 . . ?
C00B C00A C005 120.8(2) 2_677 . ?
C00B C00A H00A 119.6 2_677 . ?
C005 C00B H00B 119.4 . . ?
C00A C00B C005 121.2(2) 2_677 . ?
C00A C00B H00B 119.4 2_677 . ?
C007 C00C H00C 120.2 . . ?
C009 C00C C007 119.7(2) . . ?
C009 C00C H00C 120.2 . . ?
C00M C00D P003 123.6(2) . . ?
C00P C00D P003 117.6(2) . . ?
C00P C00D C00M 118.8(3) . . ?
N004 C00E H00E 118.3 . . ?
N004 C00E C00G 123.4(2) . . ?
C00G C00E H00E 118.3 . . ?
C008 C00F H00F 119.6 . . ?
C008 C00F C00J 120.9(2) . . ?
C00J C00F H00F 119.6 . . ?
C007 C00G H00G 120.1 . . ?
C00E C00G C007 119.9(2) . . ?
C00E C00G H00G 120.1 . . ?
C006 C00H H00H 119.9 . . ?
C00R C00H C006 120.1(3) . . ?
C00R C00H H00H 119.9 . . ?
C008 C00I H00I 119.9 . . ?
C00O C00I C008 120.1(3) . . ?
C00O C00I H00I 119.9 . . ?
C00F C00J H00J 120.0 . . ?
C00L C00J C00F 120.0(3) . . ?
C00L C00J H00J 120.0 . . ?
C006 C00K H00K 119.3 . . ?
C00N C00K C006 121.3(3) . . ?
C00N C00K H00K 119.3 . . ?
C00J C00L H00L 119.9 . . ?
C00O C00L C00J 120.1(3) . . ?
C00O C00L H00L 119.9 . . ?
C00D C00M H00M 119.8 . . ?
C00U C00M C00D 120.5(4) . . ?
C00U C00M H00M 119.8 . . ?
C00K C00N H00N 120.1 . . ?
C00K C00N C00Q 119.8(3) . . ?
C00Q C00N H00N 120.1 . . ?
C00I C00O H00O 119.7 . . ?
C00L C00O C00I 120.5(3) . . ?
C00L C00O H00O 119.7 . . ?
C00D C00P H00P 120.2 . . ?
C00D C00P C00T 119.7(4) . . ?
C00T C00P H00P 120.2 . . ?
C00N C00Q H00Q 120.0 . . ?
C00R C00Q C00N 119.9(3) . . ?
C00R C00Q H00Q 120.0 . . ?
C00H C00R H00R 119.7 . . ?
C00Q C00R C00H 120.6(3) . . ?
C00Q C00R H00R 119.7 . . ?
C00T C00S H00S 120.0 . . ?
C00T C00S C00U 119.9(4) . . ?
C00U C00S H00S 120.0 . . ?
C00P C00T H00T 119.6 . . ?
C00S C00T C00P 120.7(4) . . ?
C00S C00T H00T 119.6 . . ?
C00M C00U H00U 119.8 . . ?
C00S C00U C00M 120.3(4) . . ?
C00S C00U H00U 119.8 . . ?

loop_
_geom_bond_atom_site_label_1
_geom_bond_atom_site_label_2
_geom_bond_distance
_geom_bond_site_symmetry_2
_geom_bond_publ_flag
I001 Cu02 2.6629(4) . ?
I001 Cu02 2.7275(4) 2_776 ?
Cu02 P003 2.2322(6) . ?
Cu02 N004 2.068(2) . ?
P003 C006 1.826(3) . ?
P003 C008 1.831(2) . ?
P003 C00D 1.829(3) . ?
N004 C009 1.333(3) . ?
N004 C00E 1.340(3) . ?
C005 C007 1.484(3) . ?
C005 C00A 1.394(3) . ?
C005 C00B 1.388(4) . ?
C006 C00H 1.392(4) . ?
C006 C00K 1.392(4) . ?
C007 C00C 1.386(4) . ?
C007 C00G 1.389(4) . ?
C008 C00F 1.376(4) . ?
C008 C00I 1.398(3) . ?
C009 H009 0.9300 . ?
C009 C00C 1.382(3) . ?
C00A H00A 0.9300 . ?
C00A C00B 1.378(4) 2_677 ?
C00B H00B 0.9300 . ?
C00C H00C 0.9300 . ?
C00D C00M 1.388(4) . ?
C00D C00P 1.387(4) . ?
C00E H00E 0.9300 . ?
C00E C00G 1.380(4) . ?
C00F H00F 0.9300 . ?
C00F C00J 1.391(4) . ?
C00G H00G 0.9300 . ?
C00H H00H 0.9300 . ?
C00H C00R 1.390(4) . ?
C00I H00I 0.9300 . ?
C00I C00O 1.387(5) . ?
C00J H00J 0.9300 . ?
C00J C00L 1.369(4) . ?
C00K H00K 0.9300 . ?
C00K C00N 1.377(4) . ?
C00L H00L 0.9300 . ?
C00L C00O 1.362(5) . ?
C00M H00M 0.9300 . ?
C00M C00U 1.381(5) . ?
C00N H00N 0.9300 . ?
C00N C00Q 1.379(5) . ?
C00O H00O 0.9300 . ?
C00P H00P 0.9300 . ?
C00P C00T 1.398(6) . ?
C00Q H00Q 0.9300 . ?
C00Q C00R 1.369(6) . ?
C00R H00R 0.9300 . ?
C00S H00S 0.9300 . ?
C00S C00T 1.358(7) . ?
C00S C00U 1.373(7) . ?
C00T H00T 0.9300 . ?
C00U H00U 0.9300 . ?

loop_
_geom_torsion_atom_site_label_1
_geom_torsion_atom_site_label_2
_geom_torsion_atom_site_label_3
_geom_torsion_atom_site_label_4
_geom_torsion
_geom_torsion_site_symmetry_1
_geom_torsion_site_symmetry_2
_geom_torsion_site_symmetry_3
_geom_torsion_site_symmetry_4
_geom_torsion_publ_flag
Cu02 P003 C006 C00H 127.5(2) . . . . ?
Cu02 P003 C006 C00K -50.6(2) . . . . ?
Cu02 P003 C008 C00F -12.8(2) . . . . ?
Cu02 P003 C008 C00I 165.3(2) . . . . ?
Cu02 P003 C00D C00M 133.2(3) . . . . ?
Cu02 P003 C00D C00P -48.8(3) . . . . ?
Cu02 N004 C009 C00C -173.90(19) . . . . ?
Cu02 N004 C00E C00G 173.5(2) . . . . ?
P003 C006 C00H C00R -178.3(2) . . . . ?
P003 C006 C00K C00N 179.2(2) . . . . ?
P003 C008 C00F C00J 178.3(2) . . . . ?
P003 C008 C00I C00O -177.9(3) . . . . ?
P003 C00D C00M C00U 180.0(3) . . . . ?
P003 C00D C00P C00T 179.6(3) . . . . ?
N004 C009 C00C C007 1.1(4) . . . . ?
N004 C00E C00G C007 -0.4(4) . . . . ?
C005 C007 C00C C009 174.3(2) . . . . ?
C005 C007 C00G C00E -174.6(2) . . . . ?
C006 P003 C008 C00F 111.4(2) . . . . ?
C006 P003 C008 C00I -70.5(3) . . . . ?
C006 P003 C00D C00M 12.4(3) . . . . ?
C006 P003 C00D C00P -169.6(3) . . . . ?
C006 C00H C00R C00Q -0.5(5) . . . . ?
C006 C00K C00N C00Q -1.1(5) . . . . ?
C007 C005 C00A C00B 177.7(2) . . . 2_677 ?
C007 C005 C00B C00A -177.6(2) . . . 2_677 ?
C008 P003 C006 C00H -1.1(3) . . . . ?
C008 P003 C006 C00K -179.1(2) . . . . ?
C008 P003 C00D C00M -96.9(3) . . . . ?
C008 P003 C00D C00P 81.1(3) . . . . ?
C008 C00F C00J C00L -0.6(5) . . . . ?
C008 C00I C00O C00L 0.0(6) . . . . ?
C009 N004 C00E C00G -2.2(4) . . . . ?
C00A C005 C007 C00C -147.4(2) . . . . ?
C00A C005 C007 C00G 30.4(4) . . . . ?
C00A C005 C00B C00A 0.8(4) . . . 2_677 ?
C00B C005 C007 C00C 31.0(3) . . . . ?
C00B C005 C007 C00G -151.2(2) . . . . ?
C00B C005 C00A C00B -0.8(4) . . . 2_677 ?
C00C C007 C00G C00E 3.3(4) . . . . ?
C00D P003 C006 C00H -108.1(2) . . . . ?
C00D P003 C006 C00K 73.8(2) . . . . ?
C00D P003 C008 C00F -141.5(2) . . . . ?
C00D P003 C008 C00I 36.6(3) . . . . ?
C00D C00M C00U C00S -0.1(7) . . . . ?
C00D C00P C00T C00S 0.8(7) . . . . ?
C00E N004 C009 C00C 1.8(4) . . . . ?
C00F C008 C00I C00O 0.2(5) . . . . ?
C00F C00J C00L C00O 0.7(5) . . . . ?
C00G C007 C00C C009 -3.6(3) . . . . ?
C00H C006 C00K C00N 1.0(4) . . . . ?
C00I C008 C00F C00J 0.1(4) . . . . ?
C00J C00L C00O C00I -0.4(6) . . . . ?
C00K C006 C00H C00R -0.2(4) . . . . ?
C00K C00N C00Q C00R 0.4(5) . . . . ?
C00M C00D C00P C00T -2.3(6) . . . . ?
C00N C00Q C00R C00H 0.4(5) . . . . ?
C00P C00D C00M C00U 2.0(6) . . . . ?
C00T C00S C00U C00M -1.4(8) . . . . ?
C00U C00S C00T C00P 1.1(8) . . . . ?
